data_7157329
loop_
_publ_author_name
'Bencivenni, Grazia'
'Moccia, Maria'
'Ravelli, Andrea'
'Gillick-Healy, Malachi W'
'Kelly, Brian G.'
'Adamo, Mauro F. A.'

_publ_section_title
;
 First enantioselective synthesis of gingesulfonic acids and unequivocal
 determination of their absolute stereochemistry.
;
_journal_issue 6
_journal_name_full 'Organic &amp; biomolecular chemistry'
_journal_page_first 1091
_journal_page_last 1094
_journal_paper_doi 10.1039/c9ob02662b
_journal_volume 18
_journal_year 2020
_chemical_formula_moiety 'C18 H28 Na O7 S, C H4 O'
_chemical_formula_sum 'C19 H32 Na O8 S'
_chemical_formula_weight 443.49
_space_group_crystal_system triclinic
_space_group_IT_number 2
_space_group_name_Hall '-P 1'
_space_group_name_H-M_alt 'P -1'
_atom_sites_solution_hydrogens mixed
_audit_creation_date 2016-02-19
_audit_creation_method
;
Olex2 1.2
(compiled 2015.09.30 svn.r3233 for OlexSys, GUI svn.r5103)
;
_audit_update_record
;
2019-10-08 deposited with the CCDC.	2020-01-24 downloaded from the CCDC.
;
_cell_angle_alpha 88.598(8)
_cell_angle_beta 88.036(6)
_cell_angle_gamma 82.569(7)
_cell_formula_units_Z 2
_cell_length_a 4.8228(4)
_cell_length_b 15.0261(16)
_cell_length_c 15.5936(15)
_cell_measurement_reflns_used 4176
_cell_measurement_temperature 100(2)
_cell_measurement_theta_max 68.33
_cell_measurement_theta_min 2.84
_cell_volume 1119.66(19)
_computing_cell_refinement 'SAINT v8.34A (Bruker, 2013)'
_computing_data_collection 'APEX 3 (Bruker, 2015) '
_computing_data_reduction 'SAINT v8.34A (Bruker, 2013)'
_computing_molecular_graphics 'XP (Bruker, 2008-2014)'
_computing_publication_material 'Olex2 (Dolomanov et al., 2009)'
_computing_structure_refinement 'XL (Sheldrick, 2008)'
_computing_structure_solution 'ShelXT (Sheldrick, 2015)'
_diffrn_ambient_temperature 100.0
_diffrn_detector 'Bruker APEX2 area detector'
_diffrn_detector_area_resol_mean 7.9
_diffrn_detector_type 'CCD area detector'
_diffrn_measured_fraction_theta_full 0.987
_diffrn_measured_fraction_theta_max 0.984
_diffrn_measurement_device 'DUO Kappa diffractometer'
_diffrn_measurement_device_type 'Bruker SMART APEX2 area detector'
_diffrn_measurement_method '\w and \f scans'
_diffrn_radiation_monochromator 'mirror optics'
_diffrn_radiation_probe x-ray
_diffrn_radiation_type CuK\a
_diffrn_radiation_wavelength 1.54178
_diffrn_reflns_av_R_equivalents 0.0769
_diffrn_reflns_av_unetI/netI 0.0907
_diffrn_reflns_Laue_measured_fraction_full 0.987
_diffrn_reflns_Laue_measured_fraction_max 0.984
_diffrn_reflns_limit_h_max 5
_diffrn_reflns_limit_h_min -5
_diffrn_reflns_limit_k_max 17
_diffrn_reflns_limit_k_min -18
_diffrn_reflns_limit_l_max 18
_diffrn_reflns_limit_l_min -18
_diffrn_reflns_number 12214
_diffrn_reflns_point_group_measured_fraction_full 0.987
_diffrn_reflns_point_group_measured_fraction_max 0.984
_diffrn_reflns_theta_full 67.679
_diffrn_reflns_theta_max 68.288
_diffrn_reflns_theta_min 2.836
_diffrn_source 'microfocus sealed X-ray tube'
_diffrn_source_type 'Incoatec I\ms'
_diffrn_standards_number 0
_exptl_absorpt_coefficient_mu 1.835
_exptl_absorpt_correction_T_max 0.7531
_exptl_absorpt_correction_T_min 0.6021
_exptl_absorpt_correction_type multi-scan
_exptl_absorpt_process_details
;
SADABS-2014/5 (Bruker,2014/5) was used for absorption correction.
wR2(int) was 0.1252 before and 0.0896 after correction.
The Ratio of minimum to maximum transmission is 0.7995.
The \l/2 correction factor is Not present.
;
_exptl_crystal_colour 'clear colourless'
_exptl_crystal_colour_lustre clear
_exptl_crystal_colour_primary colourless
_exptl_crystal_density_diffrn 1.315
_exptl_crystal_description irregular
_exptl_crystal_F_000 474
_exptl_crystal_recrystallization_method 'MeOH crystallization'
_exptl_crystal_size_max 0.1
_exptl_crystal_size_mid 0.06
_exptl_crystal_size_min 0.04
_refine_diff_density_max 0.893
_refine_diff_density_min -0.579
_refine_diff_density_rms 0.132
_refine_ls_extinction_method none
_refine_ls_goodness_of_fit_ref 1.094
_refine_ls_hydrogen_treatment mixed
_refine_ls_matrix_type full
_refine_ls_number_parameters 277
_refine_ls_number_reflns 4041
_refine_ls_number_restraints 28
_refine_ls_restrained_S_all 1.093
_refine_ls_R_factor_all 0.1298
_refine_ls_R_factor_gt 0.1107
_refine_ls_shift/su_max 0.000
_refine_ls_shift/su_mean 0.000
_refine_ls_structure_factor_coef Fsqd
_refine_ls_weighting_details 'w=1/[\s^2^(Fo^2^)+(0.1122P)^2^+6.7122P] where P=(Fo^2^+2Fc^2^)/3'
_refine_ls_weighting_scheme calc
_refine_ls_wR_factor_gt 0.2990
_refine_ls_wR_factor_ref 0.3125
_reflns_Friedel_coverage 0.000
_reflns_number_gt 3026
_reflns_number_total 4041
_reflns_threshold_expression 'I > 2\s(I)'
_cod_data_source_file c9ob02662b2.cif
_cod_data_source_block tcd409
_cod_depositor_comments 'Adding full bibliography for 7157329.cif.'
_cod_database_code 7157329
_shelx_space_group_comment
;
The symmetry employed for this shelxl refinement is uniquely defined
by the following loop, which should always be used as a source of
symmetry information in preference to the above space-group names.
They are only intended as comments.
;
_shelx_estimated_absorpt_t_max 0.930
_shelx_estimated_absorpt_t_min 0.838
_olex2_refinement_description
;
1. Fixed Uiso
 At 1.2 times of:
  All C(H) groups, All C(H,H) groups
 At 1.5 times of:
  All C(H,H,H) groups, All O(H) groups
2. Restrained distances
 O24-H24
 0.87 with sigma of 0.01
 C2S-O2S
 1.4 with sigma of 0.02
 C25-H24
 1.895249 with sigma of 0.02
 Na1-H24
 3.108011 with sigma of 0.02
3. Uiso/Uaniso restraints and constraints
Uanis(O1S) \\sim Ueq, Uanis(C1S) \\sim Ueq, Uanis(C2S) \\sim Ueq, Uanis(O2S)
\\sim Ueq: with sigma of 0.005 and sigma for terminal atoms of 0.01
Uanis(O2S) = Uanis(O1S)
Uanis(C2S) = Uanis(C1S)
4. Others
 Sof(O2S)=Sof(H2S)=Sof(C2S)=Sof(H2SA)=Sof(H2SB)=Sof(H2SC)=1-FVAR(1)
 Sof(O1S)=Sof(H1S)=Sof(C1S)=Sof(H1SA)=Sof(H1SB)=Sof(H1SC)=FVAR(1)
5.a Everything fixed:
 H1S, H2S
5.b Ternary CH refined with riding coordinates:
 C15(H15)
5.c Secondary CH2 refined with riding coordinates:
 C10(H10A,H10B), C11(H11A,H11B), C14(H14A,H14B), C16(H16A,H16B), C17(H17A,
 H17B), C18(H18A,H18B), C19(H19A,H19B)
5.d Aromatic/amide H refined with riding coordinates:
 C1(H1), C4(H4), C5(H5)
5.e Idealised Me refined as rotating group:
 C8(H8A,H8B,H8C), C20(H20A,H20B,H20C), C25(H25A,H25B,H25C), C1S(H1SA,H1SB,
 H1SC), C2S(H2SA,H2SB,H2SC)
;
_shelx_shelxl_version_number 2014/7
_olex2_exptl_crystal_mounting_method 'Mitegen loop'
_olex2_submission_original_sample_id AR82
_olex2_submission_special_instructions 'No special instructions were received'

loop_
_space_group_symop_operation_xyz
'x, y, z'
'-x, -y, -z'

loop_
_atom_site_label
_atom_site_type_symbol
_atom_site_fract_x
_atom_site_fract_y
_atom_site_fract_z
_atom_site_U_iso_or_equiv
_atom_site_adp_type
_atom_site_occupancy
_atom_site_site_symmetry_order
_atom_site_calc_flag
_atom_site_refinement_flags_posn
_atom_site_refinement_flags_adp
_atom_site_refinement_flags_occupancy
_atom_site_disorder_assembly
_atom_site_disorder_group
C1 C 0.4249(14) 0.7151(5) 0.5864(5) 0.0420(16) Uani 1 1 d . . . . .
H1 H 0.3651 0.7683 0.5543 0.050 Uiso 1 1 calc R . . . .
C2 C 0.2837(14) 0.6973(5) 0.6611(4) 0.0399(15) Uani 1 1 d . . . . .
C3 C 0.3670(13) 0.6193(5) 0.7099(5) 0.0392(15) Uani 1 1 d . . . . .
C4 C 0.5974(14) 0.5623(5) 0.6815(5) 0.0415(16) Uani 1 1 d . . . . .
H4 H 0.6585 0.5099 0.7145 0.050 Uiso 1 1 calc R . . . .
C5 C 0.7405(14) 0.5798(5) 0.6064(5) 0.0426(16) Uani 1 1 d . . . . .
H5 H 0.8984 0.5394 0.5884 0.051 Uiso 1 1 calc R . . . .
C6 C 0.6561(14) 0.6566(5) 0.5561(5) 0.0426(16) Uani 1 1 d . . . . .
C8 C -0.0210(16) 0.8355(5) 0.6545(5) 0.0484(17) Uani 1 1 d . . . . .
H8A H 0.1371 0.8705 0.6511 0.073 Uiso 1 1 calc GR . . . .
H8B H -0.1779 0.8690 0.6863 0.073 Uiso 1 1 calc GR . . . .
H8C H -0.0783 0.8243 0.5965 0.073 Uiso 1 1 calc GR . . . .
C10 C 0.8097(15) 0.6772(6) 0.4739(5) 0.0459(17) Uani 1 1 d . . . . .
H10A H 0.9986 0.6424 0.4738 0.055 Uiso 1 1 calc R . . . .
H10B H 0.8334 0.7417 0.4722 0.055 Uiso 1 1 calc R . . . .
C11 C 0.6630(14) 0.6557(5) 0.3927(5) 0.0413(16) Uani 1 1 d . . . . .
H11A H 0.6536 0.5904 0.3918 0.050 Uiso 1 1 calc R . . . .
H11B H 0.4687 0.6866 0.3950 0.050 Uiso 1 1 calc R . . . .
C12 C 0.8072(13) 0.6836(5) 0.3111(5) 0.0420(16) Uani 1 1 d . . . . .
C14 C 0.7178(13) 0.6462(5) 0.2296(5) 0.0380(15) Uani 1 1 d . . . . .
H14A H 0.5109 0.6545 0.2289 0.046 Uiso 1 1 calc R . . . .
H14B H 0.7818 0.5809 0.2290 0.046 Uiso 1 1 calc R . . . .
C15 C 0.8330(13) 0.6903(4) 0.1483(4) 0.0340(14) Uani 1 1 d . . . . .
H15 H 0.9913 0.7222 0.1656 0.041 Uiso 1 1 calc R . . . .
C16 C 0.6211(13) 0.7593(5) 0.1044(5) 0.0388(15) Uani 1 1 d . . . . .
H16A H 0.7142 0.7855 0.0539 0.047 Uiso 1 1 calc R . . . .
H16B H 0.4686 0.7283 0.0832 0.047 Uiso 1 1 calc R . . . .
C17 C 0.4955(13) 0.8341(5) 0.1615(4) 0.0375(15) Uani 1 1 d . . . . .
H17A H 0.6474 0.8651 0.1832 0.045 Uiso 1 1 calc R . . . .
H17B H 0.3996 0.8084 0.2116 0.045 Uiso 1 1 calc R . . . .
C18 C 0.2874(14) 0.9024(5) 0.1156(5) 0.0428(16) Uani 1 1 d . . . . .
H18A H 0.3854 0.9283 0.0660 0.051 Uiso 1 1 calc R . . . .
H18B H 0.1390 0.8707 0.0928 0.051 Uiso 1 1 calc R . . . .
C19 C 0.1521(15) 0.9778(5) 0.1703(5) 0.0457(17) Uani 1 1 d . . . . .
H19A H 0.2993 1.0105 0.1924 0.055 Uiso 1 1 calc R . . . .
H19B H 0.0546 0.9523 0.2202 0.055 Uiso 1 1 calc R . . . .
C20 C -0.0585(15) 1.0444(5) 0.1217(5) 0.0491(18) Uani 1 1 d . . . . .
H20A H 0.0380 1.0717 0.0735 0.074 Uiso 1 1 calc GR . . . .
H20B H -0.1420 1.0914 0.1607 0.074 Uiso 1 1 calc GR . . . .
H20C H -0.2059 1.0126 0.1000 0.074 Uiso 1 1 calc GR . . . .
C25 C 1.4003(15) 0.2348(5) 0.1392(5) 0.0457(17) Uani 1 1 d D . . . .
H25A H 1.5538 0.2286 0.0960 0.069 Uiso 1 1 calc GR . . . .
H25B H 1.2778 0.1888 0.1306 0.069 Uiso 1 1 calc GR . . . .
H25C H 1.4771 0.2274 0.1967 0.069 Uiso 1 1 calc GR . . . .
Na1 Na 1.5260(5) 0.43479(17) 0.08298(16) 0.0357(6) Uani 1 1 d D . . . .
O7 O 0.0605(10) 0.7521(3) 0.6977(3) 0.0430(11) Uani 1 1 d . . . . .
O9 O 0.2335(9) 0.6002(3) 0.7851(3) 0.0381(11) Uani 1 1 d . . . . .
O13 O 0.9911(11) 0.7325(4) 0.3119(3) 0.0547(14) Uani 1 1 d . . . . .
O21 O 1.1724(8) 0.5446(3) 0.1240(3) 0.0365(10) Uani 1 1 d . . . . .
O22 O 0.7390(8) 0.5612(3) 0.0469(3) 0.0343(10) Uani 1 1 d . . . . .
O23 O 1.1049(8) 0.6511(3) 0.0031(3) 0.0353(10) Uani 1 1 d . . . . .
O24 O 1.2444(9) 0.3212(3) 0.1308(3) 0.0384(11) Uani 1 1 d D . . . .
H24 H 1.088(7) 0.3209(17) 0.161(4) 0.058 Uiso 1 1 d DR . . . .
S1 S 0.9736(3) 0.60456(11) 0.07524(10) 0.0324(4) Uani 1 1 d . . . . .
O1S O 0.265(4) 0.9587(11) 0.4844(10) 0.126(5) Uani 0.753(13) 1 d . U P A 1
H1S H 0.0958 0.9821 0.4883 0.188 Uiso 0.7532 1 d . . P A 1
C1S C 0.313(4) 0.9158(12) 0.4075(12) 0.099(5) Uani 0.753(13) 1 d . U P A 1
H1SA H 0.3433 0.9599 0.3619 0.149 Uiso 0.753(13) 1 calc GR . P A 1
H1SB H 0.1506 0.8860 0.3945 0.149 Uiso 0.753(13) 1 calc GR . P A 1
H1SC H 0.4791 0.8711 0.4112 0.149 Uiso 0.753(13) 1 calc GR . P A 1
O2S O 0.496(11) 0.923(3) 0.472(3) 0.126(5) Uani 0.247(13) 1 d D U P A 2
H2S H 0.5682 0.9521 0.5102 0.188 Uiso 0.2468 1 d . . P A 2
C2S C 0.643(12) 0.922(4) 0.392(3) 0.099(5) Uani 0.247(13) 1 d D U P A 2
H2SA H 0.6341 0.8646 0.3645 0.149 Uiso 0.247(13) 1 calc GR . P A 2
H2SB H 0.8394 0.9290 0.4014 0.149 Uiso 0.247(13) 1 calc GR . P A 2
H2SC H 0.5592 0.9713 0.3556 0.149 Uiso 0.247(13) 1 calc GR . P A 2

loop_
_atom_site_aniso_label
_atom_site_aniso_U_11
_atom_site_aniso_U_22
_atom_site_aniso_U_33
_atom_site_aniso_U_23
_atom_site_aniso_U_13
_atom_site_aniso_U_12
C1 0.035(4) 0.050(4) 0.042(4) 0.003(3) -0.008(3) -0.010(3)
C2 0.032(3) 0.051(4) 0.038(4) 0.000(3) -0.010(3) -0.012(3)
C3 0.028(3) 0.049(4) 0.042(4) -0.001(3) -0.008(3) -0.010(3)
C4 0.035(4) 0.050(4) 0.041(4) -0.002(3) -0.005(3) -0.012(3)
C5 0.028(3) 0.058(4) 0.044(4) -0.008(3) -0.004(3) -0.008(3)
C6 0.033(3) 0.059(5) 0.039(4) -0.004(3) -0.008(3) -0.015(3)
C8 0.048(4) 0.044(4) 0.053(5) -0.003(3) -0.005(3) -0.003(3)
C10 0.035(4) 0.067(5) 0.038(4) -0.006(3) -0.008(3) -0.014(3)
C11 0.029(3) 0.052(4) 0.045(4) -0.002(3) -0.004(3) -0.012(3)
C12 0.026(3) 0.046(4) 0.054(4) 0.000(3) -0.006(3) -0.005(3)
C14 0.024(3) 0.039(4) 0.050(4) 0.002(3) -0.003(3) -0.005(2)
C15 0.026(3) 0.044(4) 0.034(3) -0.004(3) -0.003(2) -0.010(3)
C16 0.028(3) 0.043(4) 0.046(4) -0.002(3) -0.006(3) -0.005(3)
C17 0.027(3) 0.047(4) 0.040(4) -0.001(3) -0.006(3) -0.008(3)
C18 0.033(3) 0.046(4) 0.050(4) 0.005(3) -0.009(3) -0.009(3)
C19 0.034(4) 0.051(4) 0.053(4) -0.001(3) -0.009(3) -0.007(3)
C20 0.040(4) 0.050(4) 0.057(5) -0.007(3) -0.006(3) 0.000(3)
C25 0.044(4) 0.045(4) 0.048(4) 0.002(3) -0.005(3) -0.006(3)
Na1 0.0233(12) 0.0459(15) 0.0382(14) 0.0014(11) -0.0038(9) -0.0056(10)
O7 0.036(2) 0.047(3) 0.045(3) 0.003(2) -0.003(2) -0.002(2)
O9 0.028(2) 0.053(3) 0.034(2) 0.004(2) -0.0016(17) -0.0072(19)
O13 0.045(3) 0.083(4) 0.043(3) 0.001(3) -0.005(2) -0.031(3)
O21 0.022(2) 0.049(3) 0.039(2) 0.001(2) -0.0039(17) -0.0051(18)
O22 0.025(2) 0.040(3) 0.040(2) -0.0039(19) -0.0025(17) -0.0081(17)
O23 0.021(2) 0.046(3) 0.040(2) -0.0035(19) -0.0033(17) -0.0075(17)
O24 0.025(2) 0.047(3) 0.044(3) 0.005(2) -0.0021(18) -0.0070(18)
S1 0.0218(7) 0.0414(9) 0.0348(8) -0.0012(6) -0.0038(5) -0.0063(6)
O1S 0.136(7) 0.132(7) 0.112(7) -0.007(5) -0.010(6) -0.031(6)
C1S 0.115(7) 0.094(7) 0.090(7) -0.005(6) -0.011(6) -0.015(6)
O2S 0.136(7) 0.132(7) 0.112(7) -0.007(5) -0.010(6) -0.031(6)
C2S 0.115(7) 0.094(7) 0.090(7) -0.005(6) -0.011(6) -0.015(6)

loop_
_atom_type_symbol
_atom_type_description
_atom_type_scat_dispersion_real
_atom_type_scat_dispersion_imag
_atom_type_scat_source
C C 0.0181 0.0091 'International Tables Vol C Tables 4.2.6.8 and 6.1.1.4'
H H 0.0000 0.0000 'International Tables Vol C Tables 4.2.6.8 and 6.1.1.4'
Na Na 0.1353 0.1239 'International Tables Vol C Tables 4.2.6.8 and 6.1.1.4'
O O 0.0492 0.0322 'International Tables Vol C Tables 4.2.6.8 and 6.1.1.4'
S S 0.3331 0.5567 'International Tables Vol C Tables 4.2.6.8 and 6.1.1.4'

loop_
_geom_angle_atom_site_label_1
_geom_angle_atom_site_label_2
_geom_angle_atom_site_label_3
_geom_angle
_geom_angle_site_symmetry_1
_geom_angle_site_symmetry_3
C2 C1 H1 119.3 . .
C2 C1 C6 121.5(7) . .
C6 C1 H1 119.3 . .
C1 C2 C3 120.6(7) . .
C1 C2 O7 125.8(7) . .
O7 C2 C3 113.6(6) . .
C4 C3 C2 118.4(7) . .
O9 C3 C2 122.1(6) . .
O9 C3 C4 119.5(6) . .
C3 C4 H4 119.3 . .
C5 C4 C3 121.3(7) . .
C5 C4 H4 119.3 . .
C4 C5 H5 119.6 . .
C4 C5 C6 120.9(7) . .
C6 C5 H5 119.6 . .
C1 C6 C10 120.9(7) . .
C5 C6 C1 117.4(7) . .
C5 C6 C10 121.7(7) . .
H8A C8 H8B 109.5 . .
H8A C8 H8C 109.5 . .
H8B C8 H8C 109.5 . .
O7 C8 H8A 109.5 . .
O7 C8 H8B 109.5 . .
O7 C8 H8C 109.5 . .
C6 C10 H10A 108.7 . .
C6 C10 H10B 108.7 . .
C6 C10 C11 114.0(6) . .
H10A C10 H10B 107.6 . .
C11 C10 H10A 108.7 . .
C11 C10 H10B 108.7 . .
C10 C11 H11A 108.9 . .
C10 C11 H11B 108.9 . .
H11A C11 H11B 107.7 . .
C12 C11 C10 113.4(6) . .
C12 C11 H11A 108.9 . .
C12 C11 H11B 108.9 . .
C14 C12 C11 116.3(6) . .
O13 C12 C11 121.4(7) . .
O13 C12 C14 122.3(7) . .
C12 C14 H14A 108.9 . .
C12 C14 H14B 108.9 . .
C12 C14 C15 113.3(6) . .
H14A C14 H14B 107.7 . .
C15 C14 H14A 108.9 . .
C15 C14 H14B 108.9 . .
C14 C15 H15 107.4 . .
C14 C15 S1 109.2(5) . .
C16 C15 C14 114.3(5) . .
C16 C15 H15 107.4 . .
C16 C15 S1 110.8(5) . .
S1 C15 H15 107.4 . .
C15 C16 H16A 108.8 . .
C15 C16 H16B 108.8 . .
H16A C16 H16B 107.7 . .
C17 C16 C15 113.9(6) . .
C17 C16 H16A 108.8 . .
C17 C16 H16B 108.8 . .
C16 C17 H17A 109.1 . .
C16 C17 H17B 109.1 . .
C16 C17 C18 112.7(6) . .
H17A C17 H17B 107.8 . .
C18 C17 H17A 109.1 . .
C18 C17 H17B 109.1 . .
C17 C18 H18A 108.6 . .
C17 C18 H18B 108.6 . .
H18A C18 H18B 107.5 . .
C19 C18 C17 114.8(6) . .
C19 C18 H18A 108.6 . .
C19 C18 H18B 108.6 . .
C18 C19 H19A 109.0 . .
C18 C19 H19B 109.0 . .
C18 C19 C20 113.1(6) . .
H19A C19 H19B 107.8 . .
C20 C19 H19A 109.0 . .
C20 C19 H19B 109.0 . .
C19 C20 H20A 109.5 . .
C19 C20 H20B 109.5 . .
C19 C20 H20C 109.5 . .
H20A C20 H20B 109.5 . .
H20A C20 H20C 109.5 . .
H20B C20 H20C 109.5 . .
H25A C25 H25B 109.5 . .
H25A C25 H25C 109.5 . .
H25B C25 H25C 109.5 . .
O24 C25 H25A 109.5 . .
O24 C25 H25B 109.5 . .
O24 C25 H25C 109.5 . .
O9 Na1 Na1 144.94(18) 2_766 2_865
O9 Na1 O22 168.28(19) 2_766 2_765
O9 Na1 O23 93.01(17) 2_766 2_865
O21 Na1 Na1 77.52(15) . 2_865
O21 Na1 O9 102.35(19) . 2_766
O21 Na1 O22 82.72(17) . 2_765
O21 Na1 O22 80.46(17) . 1_655
O21 Na1 O23 161.2(2) . 2_865
O21 Na1 O24 90.06(18) . .
O22 Na1 Na1 46.20(12) 2_765 2_865
O22 Na1 Na1 48.94(13) 1_655 2_865
O22 Na1 O9 96.12(18) 1_655 2_766
O22 Na1 O22 95.14(16) 1_655 2_765
O22 Na1 O23 87.25(17) 1_655 2_865
O22 Na1 O23 84.29(16) 2_765 2_865
O22 Na1 O24 170.5(2) 1_655 .
O23 Na1 Na1 83.68(15) 2_865 2_865
O24 Na1 Na1 130.12(16) . 2_865
O24 Na1 O9 84.75(17) . 2_766
O24 Na1 O22 84.68(17) . 2_765
O24 Na1 O23 102.22(18) . 2_865
C2 O7 C8 116.4(6) . .
C3 O9 Na1 123.0(4) . 2_766
S1 O21 Na1 132.2(3) . .
Na1 O22 Na1 84.86(16) 1_455 2_765
S1 O22 Na1 135.5(3) . 2_765
S1 O22 Na1 137.9(3) . 1_455
S1 O23 Na1 118.2(3) . 2_865
C25 O24 Na1 113.1(4) . .
C25 O24 H24 107.8(18) . .
Na1 O24 H24 135(2) . .
O21 S1 C15 105.4(3) . .
O21 S1 O22 113.0(3) . .
O21 S1 O23 113.3(3) . .
O22 S1 C15 107.2(3) . .
O22 S1 O23 111.3(3) . .
O23 S1 C15 106.0(3) . .
C1S O1S H1S 109.4 . .
O1S C1S H1SA 109.5 . .
O1S C1S H1SB 109.5 . .
O1S C1S H1SC 109.5 . .
H1SA C1S H1SB 109.5 . .
H1SA C1S H1SC 109.5 . .
H1SB C1S H1SC 109.5 . .
C2S O2S H2S 113.3 . .
O2S C2S H2SA 109.5 . .
O2S C2S H2SB 109.5 . .
O2S C2S H2SC 109.5 . .
H2SA C2S H2SB 109.5 . .
H2SA C2S H2SC 109.5 . .
H2SB C2S H2SC 109.5 . .

loop_
_geom_bond_atom_site_label_1
_geom_bond_atom_site_label_2
_geom_bond_distance
_geom_bond_site_symmetry_2
C1 H1 0.9500 .
C1 C2 1.367(10) .
C1 C6 1.404(11) .
C2 C3 1.404(10) .
C2 O7 1.383(9) .
C3 C4 1.380(10) .
C3 O9 1.361(8) .
C4 H4 0.9500 .
C4 C5 1.376(10) .
C5 H5 0.9500 .
C5 C6 1.403(11) .
C6 C10 1.504(10) .
C8 H8A 0.9800 .
C8 H8B 0.9800 .
C8 H8C 0.9800 .
C8 O7 1.423(9) .
C10 H10A 0.9900 .
C10 H10B 0.9900 .
C10 C11 1.532(9) .
C11 H11A 0.9900 .
C11 H11B 0.9900 .
C11 C12 1.506(10) .
C12 C14 1.499(10) .
C12 O13 1.224(8) .
C14 H14A 0.9900 .
C14 H14B 0.9900 .
C14 C15 1.537(9) .
C15 H15 1.0000 .
C15 C16 1.526(9) .
C15 S1 1.792(7) .
C16 H16A 0.9900 .
C16 H16B 0.9900 .
C16 C17 1.504(10) .
C17 H17A 0.9900 .
C17 H17B 0.9900 .
C17 C18 1.523(9) .
C18 H18A 0.9900 .
C18 H18B 0.9900 .
C18 C19 1.501(11) .
C19 H19A 0.9900 .
C19 H19B 0.9900 .
C19 C20 1.536(10) .
C20 H20A 0.9800 .
C20 H20B 0.9800 .
C20 H20C 0.9800 .
C25 H25A 0.9800 .
C25 H25B 0.9800 .
C25 H25C 0.9800 .
C25 O24 1.419(9) .
Na1 Na1 3.205(5) 2_865
Na1 O9 2.410(5) 2_766
Na1 O21 2.300(5) .
Na1 O22 2.426(5) 2_765
Na1 O22 2.322(5) 1_655
Na1 O23 2.442(5) 2_865
Na1 O24 2.404(5) .
O9 Na1 2.410(5) 2_766
O21 S1 1.450(5) .
O22 Na1 2.322(5) 1_455
O22 Na1 2.426(5) 2_765
O22 S1 1.463(4) .
O23 Na1 2.442(5) 2_865
O23 S1 1.477(5) .
O24 H24 0.875(10) .
O1S H1S 0.8459 .
O1S C1S 1.37(2) .
C1S H1SA 0.9800 .
C1S H1SB 0.9800 .
C1S H1SC 0.9800 .
O2S H2S 0.8567 .
O2S C2S 1.41(2) .
C2S H2SA 0.9800 .
C2S H2SB 0.9800 .
C2S H2SC 0.9800 .

loop_
_geom_hbond_atom_site_label_D
_geom_hbond_atom_site_label_H
_geom_hbond_atom_site_label_A
_geom_hbond_distance_DH
_geom_hbond_distance_HA
_geom_hbond_distance_DA
_geom_hbond_angle_DHA
_geom_hbond_site_symmetry_A
O24 H24 O9 0.875(10) 2.001(19) 2.755(6) 144(2) 2_666
O1S H1S O1S 0.85 1.89 2.73(4) 170 2_576
O2S H2S O2S 0.86 1.89 2.50(9) 127 2_676

loop_
_geom_torsion_atom_site_label_1
_geom_torsion_atom_site_label_2
_geom_torsion_atom_site_label_3
_geom_torsion_atom_site_label_4
_geom_torsion
_geom_torsion_site_symmetry_1
_geom_torsion_site_symmetry_4
C1 C2 C3 C4 1.3(10) . .
C1 C2 C3 O9 179.1(6) . .
C1 C2 O7 C8 -2.3(10) . .
C1 C6 C10 C11 -78.7(9) . .
C2 C1 C6 C5 -1.2(10) . .
C2 C1 C6 C10 -179.9(6) . .
C2 C3 C4 C5 -1.3(10) . .
C2 C3 O9 Na1 -127.3(5) . 2_766
C3 C2 O7 C8 175.5(6) . .
C3 C4 C5 C6 0.0(10) . .
C4 C3 O9 Na1 50.6(8) . 2_766
C4 C5 C6 C1 1.2(10) . .
C4 C5 C6 C10 179.9(6) . .
C5 C6 C10 C11 102.7(8) . .
C6 C1 C2 C3 0.0(10) . .
C6 C1 C2 O7 177.7(6) . .
C6 C10 C11 C12 175.3(7) . .
C10 C11 C12 C14 166.2(6) . .
C10 C11 C12 O13 -12.4(10) . .
C11 C12 C14 C15 169.5(6) . .
C12 C14 C15 C16 -102.2(6) . .
C12 C14 C15 S1 133.2(5) . .
C14 C15 C16 C17 56.8(8) . .
C14 C15 S1 O21 -54.0(5) . .
C14 C15 S1 O22 66.6(5) . .
C14 C15 S1 O23 -174.4(4) . .
C15 C16 C17 C18 179.4(5) . .
C16 C15 S1 O21 179.3(4) . .
C16 C15 S1 O22 -60.1(5) . .
C16 C15 S1 O23 58.9(5) . .
C16 C17 C18 C19 179.0(6) . .
C17 C18 C19 C20 -179.3(6) . .
Na1 O21 S1 C15 -164.3(3) . .
Na1 O21 S1 O22 79.0(4) . .
Na1 O21 S1 O23 -48.8(4) . .
Na1 O22 S1 C15 -96.3(4) 1_455 .
Na1 O22 S1 C15 104.5(4) 2_765 .
Na1 O22 S1 O21 -139.9(4) 2_765 .
Na1 O22 S1 O21 19.3(5) 1_455 .
Na1 O22 S1 O23 148.2(4) 1_455 .
Na1 O22 S1 O23 -11.0(5) 2_765 .
Na1 O23 S1 C15 156.4(3) 2_865 .
Na1 O23 S1 O21 41.3(4) 2_865 .
Na1 O23 S1 O22 -87.4(3) 2_865 .
O7 C2 C3 C4 -176.7(6) . .
O7 C2 C3 O9 1.2(9) . .
O9 C3 C4 C5 -179.2(6) . .
O13 C12 C14 C15 -12.0(10) . .
S1 C15 C16 C17 -179.4(5) . .
